data_7228708
loop_
_publ_author_name
'Macedi, Eleonora'
'Meli, Alessandra'
'De Riccardis, Francesco'
'Rossi, Patrizia'
'smith, vincent'
'Barbour, Len'
'Izzo, Irene'
'Tedesco, Consiglia'

_publ_section_title
;
 Molecular recognition and solvatomorphism in a cyclic peptoid. Formation
 of a stable 1D porous framework.
;
_journal_name_full CrystEngComm
_journal_paper_doi 10.1039/C7CE01077J
_journal_year 2017
_chemical_formula_moiety 'C30 H38 N6 O8'
_chemical_formula_sum 'C30 H38 N6 O8'
_chemical_formula_weight 610.66
_space_group_crystal_system triclinic
_space_group_IT_number 2
_space_group_name_Hall '-P 1'
_space_group_name_H-M_alt 'P -1'
_symmetry_space_group_name_Hall '-P 1'
_symmetry_space_group_name_H-M 'P -1'
_atom_sites_solution_hydrogens geom
_audit_creation_method SHELXL-2014/7
_audit_update_record
;
2017-04-25 deposited with the CCDC.
2017-07-20 downloaded from the CCDC.
;
_cell_angle_alpha 78.86(2)
_cell_angle_beta 87.55(3)
_cell_angle_gamma 66.35(2)
_cell_formula_units_Z 1
_cell_length_a 8.814(3)
_cell_length_b 9.0944(18)
_cell_length_c 10.982(4)
_cell_measurement_reflns_used 1844
_cell_measurement_temperature 296(2)
_cell_measurement_theta_max 28.4967
_cell_measurement_theta_min 1.8914
_cell_volume 790.6(4)
_computing_cell_refinement 'CrystalClear (Rigaku Inc., 2007)'
_computing_data_collection 'CrystalClear (Rigaku Inc., 2007)'
_computing_data_reduction 'CrystalClear (Rigaku Inc., 2007)'
_computing_structure_refinement 'SHELXL-2014/7 (Sheldrick, 2014)'
_computing_structure_solution SIR2014/14.10
_diffrn_ambient_temperature 296(2)
_diffrn_detector_area_resol_mean 13.6612
_diffrn_measured_fraction_theta_full 0.969
_diffrn_measured_fraction_theta_max 0.883
_diffrn_measurement_device_type 'Mercury2 (2x2 bin mode)'
_diffrn_measurement_method dtprofit.ref
_diffrn_radiation_detector CCD
_diffrn_radiation_monochromator 'Graphite Monochromator'
_diffrn_radiation_type MoK\a
_diffrn_radiation_wavelength 0.71073
_diffrn_reflns_av_R_equivalents 0.0448
_diffrn_reflns_av_unetI/netI 0.1002
_diffrn_reflns_Laue_measured_fraction_full 0.969
_diffrn_reflns_Laue_measured_fraction_max 0.883
_diffrn_reflns_limit_h_max 9
_diffrn_reflns_limit_h_min -11
_diffrn_reflns_limit_k_max 7
_diffrn_reflns_limit_k_min -11
_diffrn_reflns_limit_l_max 12
_diffrn_reflns_limit_l_min -14
_diffrn_reflns_number 6474
_diffrn_reflns_point_group_measured_fraction_full 0.969
_diffrn_reflns_point_group_measured_fraction_max 0.883
_diffrn_reflns_theta_full 25.000
_diffrn_reflns_theta_max 28.499
_diffrn_reflns_theta_min 1.891
_diffrn_source 'Sealed Tube'
_exptl_absorpt_coefficient_mu 0.094
_exptl_absorpt_correction_T_max 1.0000
_exptl_absorpt_correction_T_min 0.5331
_exptl_absorpt_correction_type multi-scan
_exptl_absorpt_process_details 'Blessing, 1995'
_exptl_crystal_colour colorless
_exptl_crystal_density_diffrn 1.283
_exptl_crystal_description plate
_exptl_crystal_F_000 324
_exptl_crystal_recrystallization_method 'Re-crystallisation from solvent: acetonitrile/water'
_exptl_crystal_size_max 0.45
_exptl_crystal_size_mid 0.27
_exptl_crystal_size_min 0.051
_refine_diff_density_max 0.334
_refine_diff_density_min -0.223
_refine_diff_density_rms 0.053
_refine_ls_extinction_coef 0.027(10)
_refine_ls_extinction_expression Fc^*^=kFc[1+0.001xFc^2^\l^3^/sin(2\q)]^-1/4^
_refine_ls_extinction_method 'SHELXL-2014/7 (Sheldrick 2014'
_refine_ls_goodness_of_fit_ref 0.986
_refine_ls_hydrogen_treatment constr
_refine_ls_matrix_type full
_refine_ls_number_parameters 200
_refine_ls_number_reflns 3541
_refine_ls_number_restraints 0
_refine_ls_restrained_S_all 0.986
_refine_ls_R_factor_all 0.1766
_refine_ls_R_factor_gt 0.0762
_refine_ls_shift/su_max 0.000
_refine_ls_shift/su_mean 0.000
_refine_ls_structure_factor_coef Fsqd
_refine_ls_weighting_details 'w=1/[\s^2^(Fo^2^)+(0.1113P)^2^] where P=(Fo^2^+2Fc^2^)/3'
_refine_ls_weighting_scheme calc
_refine_ls_wR_factor_gt 0.1880
_refine_ls_wR_factor_ref 0.2567
_reflns_Friedel_coverage 0.000
_reflns_number_gt 1454
_reflns_number_total 3541
_reflns_threshold_expression 'I > 2\s(I)'
_cod_data_source_file c7ce01077j2.cif
_cod_data_source_block form_1C
_cod_depositor_comments
;
The following automatic conversions were performed:

'_exptl_absorpt_correction_type' value 'Multi-scan' changed to
'multi-scan' according to
/home/data/users/saulius/crontab/automatic-downloads/rss-feeds/RSC/lib/dictionaries/cif_core.dic
dictionary named 'cif_core.dic' version 2.4.2 from 2011-04-26.

Automatic conversion script
Id: cif_fix_values 4973 2017-02-22 13:04:09Z antanas 
;
_cod_database_code 7228708
_shelx_shelxl_version_number 2014/7
_shelx_space_group_comment
;
The symmetry employed for this shelxl refinement is uniquely defined
by the following loop, which should always be used as a source of
symmetry information in preference to the above space-group names.
They are only intended as comments.
;

loop_
_space_group_symop_operation_xyz
'x, y, z'
'-x, -y, -z'

loop_
_atom_site_label
_atom_site_type_symbol
_atom_site_fract_x
_atom_site_fract_y
_atom_site_fract_z
_atom_site_U_iso_or_equiv
_atom_site_adp_type
_atom_site_occupancy
_atom_site_site_symmetry_order
_atom_site_calc_flag
_atom_site_refinement_flags_posn
_atom_site_refinement_flags_adp
O1 O -0.0735(3) -0.1026(3) 0.4133(2) 0.0581(7) Uani 1 1 d . .
N1 N 0.1603(3) -0.2095(4) 0.2434(3) 0.0494(8) Uani 1 1 d . .
C1 C 0.0337(4) -0.2405(5) 0.4472(3) 0.0478(9) Uani 1 1 d . .
O2 O 0.1979(3) 0.0159(3) 0.1454(2) 0.0610(8) Uani 1 1 d . .
N2 N 0.3545(3) 0.0403(4) 0.3504(3) 0.0473(8) Uani 1 1 d . .
C2 C 0.1658(4) -0.3221(5) 0.3584(3) 0.0515(9) Uani 1 1 d . .
H2A H 0.2768 -0.3640 0.3997 0.062 Uiso 1 1 calc R U
H2B H 0.1487 -0.4164 0.3392 0.062 Uiso 1 1 calc R U
O3 O 0.2887(3) 0.2942(3) 0.3842(3) 0.0618(8) Uani 1 1 d . .
N3 N -0.0382(3) 0.3254(4) 0.4362(3) 0.0495(8) Uani 1 1 d . .
C3 C 0.0567(5) -0.2006(5) 0.1406(4) 0.0623(11) Uani 1 1 d . .
H3A H 0.0093 -0.0865 0.0937 0.075 Uiso 1 1 calc R U
H3B H -0.0366 -0.2279 0.1745 0.075 Uiso 1 1 calc R U
O4 O 0.1857(5) -0.4733(5) 0.1135(3) 0.1077(13) Uani 1 1 d . .
C4 C 0.1443(7) -0.3105(7) 0.0535(5) 0.0879(15) Uani 1 1 d . .
H4A H 0.0721 -0.2848 -0.0210 0.105 Uiso 1 1 calc R U
H4B H 0.2461 -0.2945 0.0265 0.105 Uiso 1 1 calc R U
C5 C 0.2627(9) -0.5870(8) 0.0360(6) 0.134(2) Uani 1 1 d . .
H5A H 0.2885 -0.6980 0.0828 0.200 Uiso 1 1 calc R U
H5B H 0.1878 -0.5647 -0.0351 0.200 Uiso 1 1 calc R U
H5C H 0.3653 -0.5774 0.0061 0.200 Uiso 1 1 calc R U
C6 C 0.2170(4) -0.0906(5) 0.2385(3) 0.0496(9) Uani 1 1 d . .
C7 C 0.3089(4) -0.0985(4) 0.3545(3) 0.0511(9) Uani 1 1 d . .
H7A H 0.2386 -0.1042 0.4265 0.061 Uiso 1 1 calc R U
H7B H 0.4110 -0.2005 0.3680 0.061 Uiso 1 1 calc R U
C8 C 0.5309(4) 0.0081(5) 0.3403(4) 0.0572(10) Uani 1 1 d . .
H8A H 0.5963 -0.0918 0.4009 0.069 Uiso 1 1 calc R U
H8B H 0.5500 0.1005 0.3614 0.069 Uiso 1 1 calc R U
C9 C 0.5881(4) -0.0134(6) 0.2150(4) 0.0675(12) Uani 1 1 d . .
C10 C 0.6317(6) -0.0274(9) 0.1148(5) 0.106(2) Uani 1 1 d . .
H10 H 0.6673 -0.0387 0.0329 0.127 Uiso 1 1 calc R U
C11 C 0.2456(4) 0.1877(5) 0.3647(3) 0.0497(9) Uani 1 1 d . .
C12 C 0.0612(4) 0.2296(5) 0.3477(4) 0.0550(10) Uani 1 1 d . .
H12A H 0.0232 0.2919 0.2624 0.066 Uiso 1 1 calc R U
H12B H 0.0439 0.1270 0.3573 0.066 Uiso 1 1 calc R U
C13 C -0.1706(4) 0.4833(5) 0.3881(3) 0.0537(10) Uani 1 1 d . .
H13A H -0.1282 0.5445 0.3208 0.064 Uiso 1 1 calc R U
H13B H -0.2061 0.5473 0.4552 0.064 Uiso 1 1 calc R U
C14 C -0.3135(5) 0.4660(5) 0.3400(4) 0.0622(11) Uani 1 1 d . .
C15 C -0.4247(6) 0.4455(7) 0.3015(5) 0.0945(17) Uani 1 1 d . .
H15 H -0.5144 0.4289 0.2704 0.113 Uiso 1 1 calc R U

loop_
_atom_site_aniso_label
_atom_site_aniso_U_11
_atom_site_aniso_U_22
_atom_site_aniso_U_33
_atom_site_aniso_U_23
_atom_site_aniso_U_13
_atom_site_aniso_U_12
O1 0.0480(15) 0.0497(18) 0.0603(17) -0.0103(14) 0.0061(12) -0.0034(13)
N1 0.0543(18) 0.0448(19) 0.0462(18) -0.0118(15) 0.0055(13) -0.0159(15)
C1 0.0404(19) 0.042(2) 0.055(2) -0.0141(19) 0.0037(16) -0.0091(17)
O2 0.0695(18) 0.065(2) 0.0501(16) -0.0099(15) 0.0094(13) -0.0296(15)
N2 0.0424(16) 0.0416(18) 0.0520(19) -0.0123(15) 0.0074(13) -0.0098(14)
C2 0.050(2) 0.049(2) 0.053(2) -0.0139(19) 0.0092(16) -0.0171(18)
O3 0.0548(16) 0.0511(17) 0.081(2) -0.0199(15) 0.0140(13) -0.0203(14)
N3 0.0432(16) 0.0440(19) 0.0484(18) -0.0103(15) 0.0078(13) -0.0042(14)
C3 0.068(3) 0.058(3) 0.058(3) -0.007(2) -0.007(2) -0.024(2)
O4 0.164(4) 0.074(3) 0.072(2) -0.020(2) -0.003(2) -0.029(2)
C4 0.109(4) 0.082(4) 0.071(3) -0.019(3) -0.012(3) -0.032(3)
C5 0.185(7) 0.092(5) 0.113(5) -0.050(4) -0.002(5) -0.030(5)
C6 0.046(2) 0.047(2) 0.049(2) -0.0156(19) 0.0133(16) -0.0089(17)
C7 0.051(2) 0.039(2) 0.055(2) -0.0130(18) 0.0068(17) -0.0087(17)
C8 0.042(2) 0.067(3) 0.058(2) -0.019(2) 0.0054(17) -0.0139(19)
C9 0.036(2) 0.096(4) 0.059(3) -0.020(3) 0.0098(18) -0.014(2)
C10 0.060(3) 0.179(7) 0.066(3) -0.029(4) 0.013(2) -0.034(3)
C11 0.048(2) 0.049(2) 0.048(2) -0.0070(18) 0.0075(16) -0.0161(19)
C12 0.051(2) 0.054(2) 0.053(2) -0.018(2) 0.0110(17) -0.0101(18)
C13 0.051(2) 0.045(2) 0.055(2) -0.0057(19) 0.0076(17) -0.0116(18)
C14 0.053(2) 0.053(3) 0.071(3) -0.017(2) 0.007(2) -0.009(2)
C15 0.061(3) 0.097(4) 0.124(5) -0.042(4) 0.009(3) -0.022(3)

loop_
_atom_type_symbol
_atom_type_description
_atom_type_scat_dispersion_real
_atom_type_scat_dispersion_imag
_atom_type_scat_source
C C 0.0033 0.0016 'International Tables Vol C Tables 4.2.6.8 and 6.1.1.4'
H H 0.0000 0.0000 'International Tables Vol C Tables 4.2.6.8 and 6.1.1.4'
N N 0.0061 0.0033 'International Tables Vol C Tables 4.2.6.8 and 6.1.1.4'
O O 0.0106 0.0060 'International Tables Vol C Tables 4.2.6.8 and 6.1.1.4'

loop_
_geom_angle_atom_site_label_1
_geom_angle_atom_site_label_2
_geom_angle_atom_site_label_3
_geom_angle
_geom_angle_site_symmetry_1
_geom_angle_site_symmetry_3
C6 N1 C3 118.8(3) . .
C6 N1 C2 121.7(3) . .
C3 N1 C2 117.9(3) . .
O1 C1 N3 121.0(3) . 2_556
O1 C1 C2 120.8(4) . .
N3 C1 C2 118.1(3) 2_556 .
C11 N2 C7 122.9(3) . .
C11 N2 C8 119.9(3) . .
C7 N2 C8 116.9(3) . .
N1 C2 C1 112.0(3) . .
N1 C2 H2A 109.2 . .
C1 C2 H2A 109.2 . .
N1 C2 H2B 109.2 . .
C1 C2 H2B 109.2 . .
H2A C2 H2B 107.9 . .
C1 N3 C12 115.5(3) 2_556 .
C1 N3 C13 123.1(3) 2_556 .
C12 N3 C13 118.2(3) . .
N1 C3 C4 114.4(4) . .
N1 C3 H3A 108.7 . .
C4 C3 H3A 108.7 . .
N1 C3 H3B 108.7 . .
C4 C3 H3B 108.7 . .
H3A C3 H3B 107.6 . .
C4 O4 C5 113.2(5) . .
O4 C4 C3 109.1(4) . .
O4 C4 H4A 109.9 . .
C3 C4 H4A 109.9 . .
O4 C4 H4B 109.9 . .
C3 C4 H4B 109.9 . .
H4A C4 H4B 108.3 . .
O4 C5 H5A 109.5 . .
O4 C5 H5B 109.5 . .
H5A C5 H5B 109.5 . .
O4 C5 H5C 109.5 . .
H5A C5 H5C 109.5 . .
H5B C5 H5C 109.5 . .
O2 C6 N1 122.5(3) . .
O2 C6 C7 121.8(3) . .
N1 C6 C7 115.7(3) . .
N2 C7 C6 114.2(3) . .
N2 C7 H7A 108.7 . .
C6 C7 H7A 108.7 . .
N2 C7 H7B 108.7 . .
C6 C7 H7B 108.7 . .
H7A C7 H7B 107.6 . .
N2 C8 C9 111.9(3) . .
N2 C8 H8A 109.2 . .
C9 C8 H8A 109.2 . .
N2 C8 H8B 109.2 . .
C9 C8 H8B 109.2 . .
H8A C8 H8B 107.9 . .
C10 C9 C8 178.7(6) . .
C9 C10 H10 180.0 . .
O3 C11 N2 122.4(3) . .
O3 C11 C12 118.7(4) . .
N2 C11 C12 118.8(3) . .
N3 C12 C11 112.6(3) . .
N3 C12 H12A 109.1 . .
C11 C12 H12A 109.1 . .
N3 C12 H12B 109.1 . .
C11 C12 H12B 109.1 . .
H12A C12 H12B 107.8 . .
N3 C13 C14 112.0(3) . .
N3 C13 H13A 109.2 . .
C14 C13 H13A 109.2 . .
N3 C13 H13B 109.2 . .
C14 C13 H13B 109.2 . .
H13A C13 H13B 107.9 . .
C15 C14 C13 177.3(5) . .
C14 C15 H15 180.0 . .

loop_
_geom_bond_atom_site_label_1
_geom_bond_atom_site_label_2
_geom_bond_distance
_geom_bond_site_symmetry_2
O1 C1 1.226(4) .
N1 C6 1.353(4) .
N1 C3 1.452(4) .
N1 C2 1.453(5) .
C1 N3 1.354(5) 2_556
C1 C2 1.532(5) .
O2 C6 1.230(4) .
N2 C11 1.334(5) .
N2 C7 1.463(4) .
N2 C8 1.465(4) .
C2 H2A 0.9900 .
C2 H2B 0.9900 .
O3 C11 1.228(4) .
N3 C1 1.354(5) 2_556
N3 C12 1.453(4) .
N3 C13 1.455(5) .
C3 C4 1.483(6) .
C3 H3A 0.9900 .
C3 H3B 0.9900 .
O4 C4 1.403(6) .
O4 C5 1.409(6) .
C4 H4A 0.9900 .
C4 H4B 0.9900 .
C5 H5A 0.9800 .
C5 H5B 0.9800 .
C5 H5C 0.9800 .
C6 C7 1.513(5) .
C7 H7A 0.9900 .
C7 H7B 0.9900 .
C8 C9 1.467(6) .
C8 H8A 0.9900 .
C8 H8B 0.9900 .
C9 C10 1.164(6) .
C10 H10 0.9500 .
C11 C12 1.525(5) .
C12 H12A 0.9900 .
C12 H12B 0.9900 .
C13 C14 1.462(5) .
C13 H13A 0.9900 .
C13 H13B 0.9900 .
C14 C15 1.178(6) .
C15 H15 0.9500 .

loop_
_geom_torsion_atom_site_label_1
_geom_torsion_atom_site_label_2
_geom_torsion_atom_site_label_3
_geom_torsion_atom_site_label_4
_geom_torsion
_geom_torsion_site_symmetry_1
C6 N1 C2 C1 74.4(4) .
C3 N1 C2 C1 -90.8(4) .
O1 C1 C2 N1 8.4(5) .
N3 C1 C2 N1 -171.9(3) 2_556
C6 N1 C3 C4 101.6(4) .
C2 N1 C3 C4 -92.7(4) .
C5 O4 C4 C3 177.1(4) .
N1 C3 C4 O4 69.0(5) .
C3 N1 C6 O2 -7.2(5) .
C2 N1 C6 O2 -172.3(3) .
C3 N1 C6 C7 173.9(3) .
C2 N1 C6 C7 8.8(5) .
C11 N2 C7 C6 75.9(4) .
C8 N2 C7 C6 -109.4(3) .
O2 C6 C7 N2 6.6(5) .
N1 C6 C7 N2 -174.4(3) .
C11 N2 C8 C9 -110.7(4) .
C7 N2 C8 C9 74.4(4) .
C7 N2 C11 O3 166.2(3) .
C8 N2 C11 O3 -8.5(5) .
C7 N2 C11 C12 -18.1(5) .
C8 N2 C11 C12 167.3(3) .
C1 N3 C12 C11 -76.7(4) 2_556
C13 N3 C12 C11 122.9(3) .
O3 C11 C12 N3 -42.5(5) .
N2 C11 C12 N3 141.6(3) .
C1 N3 C13 C14 -84.1(4) 2_556
C12 N3 C13 C14 74.7(4) .
